data_7047434
loop_
_publ_author_name
'Barwiolek, Magdalena'
'Szlyk, Edward'
'Kozakiewicz, Anna'
'Muziol, Tadeusz'
'Bie\'nko, Alina'
'Jezierska, Julia'

_publ_section_title
;
 X-ray structure and magnetic and fluorescence characteristics of new
 Cu(ii) complexes with Schiff bases derived from 2-(2-aminoethyl)pyridine
 and 2-hydroxy-1-naphthaldehyde; morphology and fluorescence of their thin
 films.
;
_journal_issue 39
_journal_name_full 'Dalton transactions (Cambridge, England : 2003)'
_journal_page_first 13902
_journal_page_last 13912
_journal_paper_doi 10.1039/c8dt03208d
_journal_volume 47
_journal_year 2018
_chemical_formula_moiety 'C18 H15 Cu N3 O4'
_chemical_formula_sum 'C18 H15 Cu N3 O4'
_chemical_formula_weight 400.87
_space_group_crystal_system monoclinic
_space_group_IT_number 15
_space_group_name_Hall '-C 2yc'
_space_group_name_H-M_alt 'C 1 2/c 1'
_symmetry_space_group_name_Hall '-C 2yc'
_symmetry_space_group_name_H-M 'C 1 2/c 1'
_atom_sites_solution_hydrogens difmap
_atom_sites_solution_primary direct
_atom_sites_solution_secondary difmap
_audit_creation_method SHELXL-2014
_audit_update_record
;
2018-04-01 deposited with the CCDC.
2018-09-05 downloaded from the CCDC.
;
_cell_angle_alpha 90
_cell_angle_beta 96.322(6)
_cell_angle_gamma 90
_cell_formula_units_Z 8
_cell_length_a 30.800(2)
_cell_length_b 7.1636(4)
_cell_length_c 14.9571(9)
_cell_measurement_reflns_used 24945
_cell_measurement_temperature 293(2)
_cell_measurement_theta_max 28.475
_cell_measurement_theta_min 2.661
_cell_volume 3280.0(3)
_computing_cell_refinement 'Oxford Diffraction CrysAlis'
_computing_data_collection 'Oxford Diffraction CrysAlis'
_computing_data_reduction 'Oxford Diffraction CrysAlis'
_computing_publication_material 'CIFTAB (Sheldrick, 2014)'
_computing_structure_refinement 'SHELXL-2014 (Sheldrick, 2014)'
_computing_structure_solution 'SHELX-97 (Sheldrick, 1997)'
_diffrn_ambient_temperature 293(2)
_diffrn_detector_area_resol_mean 8.2564
_diffrn_measured_fraction_theta_full 1.000
_diffrn_measured_fraction_theta_max 0.911
_diffrn_measurement_device_type 'Oxford Sapphire CCD'
_diffrn_measurement_method \q/2\q
_diffrn_radiation_type MoK\a
_diffrn_radiation_wavelength 0.71073
_diffrn_reflns_av_R_equivalents 0.0328
_diffrn_reflns_av_unetI/netI 0.0292
_diffrn_reflns_Laue_measured_fraction_full 1.000
_diffrn_reflns_Laue_measured_fraction_max 0.911
_diffrn_reflns_limit_h_max 41
_diffrn_reflns_limit_h_min -38
_diffrn_reflns_limit_k_max 9
_diffrn_reflns_limit_k_min -8
_diffrn_reflns_limit_l_max 19
_diffrn_reflns_limit_l_min -19
_diffrn_reflns_number 11646
_diffrn_reflns_point_group_measured_fraction_full 1.000
_diffrn_reflns_point_group_measured_fraction_max 0.911
_diffrn_reflns_theta_full 25.242
_diffrn_reflns_theta_max 28.475
_diffrn_reflns_theta_min 2.661
_diffrn_source 'fine-focus sealed tube'
_exptl_absorpt_coefficient_mu 1.362
_exptl_absorpt_correction_T_max 0.865
_exptl_absorpt_correction_T_min 0.532
_exptl_absorpt_correction_type analytical
_exptl_absorpt_process_details 'Oxford Diffraction CrysAlis'
_exptl_crystal_colour brown
_exptl_crystal_density_diffrn 1.624
_exptl_crystal_description rod
_exptl_crystal_F_000 1640
_exptl_crystal_preparation 'Magnetic properties'
_exptl_crystal_size_max 0.530
_exptl_crystal_size_mid 0.230
_exptl_crystal_size_min 0.110
_refine_diff_density_max 0.214
_refine_diff_density_min -0.367
_refine_diff_density_rms 0.056
_refine_ls_extinction_method none
_refine_ls_goodness_of_fit_ref 1.059
_refine_ls_hydrogen_treatment constr
_refine_ls_matrix_type full
_refine_ls_number_parameters 235
_refine_ls_number_reflns 3788
_refine_ls_number_restraints 0
_refine_ls_restrained_S_all 1.059
_refine_ls_R_factor_all 0.0426
_refine_ls_R_factor_gt 0.0313
_refine_ls_shift/su_max 0.001
_refine_ls_shift/su_mean 0.000
_refine_ls_structure_factor_coef Fsqd
_refine_ls_weighting_details 'w=1/[\s^2^(Fo^2^)+(0.0410P)^2^+0.9789P] where P=(Fo^2^+2Fc^2^)/3'
_refine_ls_weighting_scheme calc
_refine_ls_wR_factor_gt 0.0769
_refine_ls_wR_factor_ref 0.0838
_reflns_Friedel_coverage 0.000
_reflns_number_gt 3080
_reflns_number_total 3788
_reflns_threshold_expression 'I > 2\s(I)'
_cod_data_source_file c8dt03208d2.cif
_cod_data_source_block mb40
_cod_depositor_comments 'Adding full bibliography for 7047433--7047435.cif.'
_cod_original_cell_volume 3280.1(4)
_cod_database_code 7047434
_shelx_space_group_comment
;
The symmetry employed for this shelxl refinement is uniquely defined
by the following loop, which should always be used as a source of
symmetry information in preference to the above space-group names.
They are only intended as comments.
;
_shelx_estimated_absorpt_t_min 0.532
_shelx_estimated_absorpt_t_max 0.865
_shelxl_version_number 2014-3

loop_
_space_group_symop_operation_xyz
'x, y, z'
'-x, y, -z+1/2'
'x+1/2, y+1/2, z'
'-x+1/2, y+1/2, -z+1/2'
'-x, -y, -z'
'x, -y, z-1/2'
'-x+1/2, -y+1/2, -z'
'x+1/2, -y+1/2, z-1/2'

loop_
_atom_site_label
_atom_site_type_symbol
_atom_site_fract_x
_atom_site_fract_y
_atom_site_fract_z
_atom_site_U_iso_or_equiv
_atom_site_adp_type
_atom_site_occupancy
_atom_site_site_symmetry_order
_atom_site_calc_flag
_atom_site_refinement_flags_posn
_atom_site_refinement_flags_adp
Cu1 Cu 0.12113(2) 0.23629(3) 0.56027(2) 0.04490(10) Uani 1 1 d . .
O1 O 0.16416(4) 0.06116(17) 0.59838(9) 0.0512(3) Uani 1 1 d . .
C2 C 0.20583(6) 0.0881(2) 0.61699(11) 0.0421(4) Uani 1 1 d . .
C3 C 0.23093(7) -0.0664(3) 0.65537(12) 0.0505(5) Uani 1 1 d . .
H3A H 0.2170 -0.1798 0.6627 0.061 Uiso 1 1 calc R U
C4 C 0.27390(7) -0.0519(3) 0.68105(12) 0.0523(5) Uani 1 1 d . .
H4A H 0.2890 -0.1554 0.7058 0.063 Uiso 1 1 calc R U
C5 C 0.29714(6) 0.1174(3) 0.67150(11) 0.0462(4) Uani 1 1 d . .
C6 C 0.34189(7) 0.1321(3) 0.70304(13) 0.0587(5) Uani 1 1 d . .
H6A H 0.3563 0.0295 0.7303 0.070 Uiso 1 1 calc R U
C7 C 0.36430(8) 0.2935(4) 0.69427(16) 0.0654(6) Uani 1 1 d . .
H7A H 0.3937 0.3016 0.7158 0.078 Uiso 1 1 calc R U
C8 C 0.34265(7) 0.4466(3) 0.65273(15) 0.0615(5) Uani 1 1 d . .
H8A H 0.3579 0.5569 0.6459 0.074 Uiso 1 1 calc R U
C9 C 0.29899(7) 0.4364(3) 0.62175(13) 0.0516(5) Uani 1 1 d . .
H9A H 0.2853 0.5404 0.5941 0.062 Uiso 1 1 calc R U
C10 C 0.27436(6) 0.2729(2) 0.63058(11) 0.0411(4) Uani 1 1 d . .
C11 C 0.22775(6) 0.2569(2) 0.60332(11) 0.0383(4) Uani 1 1 d . .
C12 C 0.20425(6) 0.4155(2) 0.56443(11) 0.0403(4) Uani 1 1 d . .
H12A H 0.2210 0.5190 0.5532 0.048 Uiso 1 1 calc R U
N13 N 0.16275(5) 0.43208(19) 0.54320(10) 0.0410(3) Uani 1 1 d . .
C14 C 0.14730(6) 0.6114(2) 0.50199(14) 0.0482(4) Uani 1 1 d . .
H14A H 0.1488 0.6059 0.4376 0.058 Uiso 1 1 calc R U
H14B H 0.1664 0.7112 0.5262 0.058 Uiso 1 1 calc R U
C15 C 0.10066(7) 0.6544(3) 0.51970(15) 0.0525(5) Uani 1 1 d . .
H15A H 0.0983 0.6397 0.5835 0.063 Uiso 1 1 calc R U
H15B H 0.0942 0.7837 0.5041 0.063 Uiso 1 1 calc R U
C16 C 0.06736(6) 0.5324(3) 0.46800(12) 0.0455(4) Uani 1 1 d . .
N17 N 0.07176(5) 0.3466(2) 0.48083(11) 0.0463(4) Uani 1 1 d . .
C18 C 0.04272(7) 0.2315(3) 0.43547(16) 0.0558(5) Uani 1 1 d . .
H18A H 0.0461 0.1036 0.4443 0.067 Uiso 1 1 calc R U
C19 C 0.00845(8) 0.2932(4) 0.37706(16) 0.0618(6) Uani 1 1 d . .
H19A H -0.0111 0.2097 0.3469 0.074 Uiso 1 1 calc R U
C20 C 0.00388(7) 0.4818(4) 0.36442(14) 0.0630(6) Uani 1 1 d . .
H20A H -0.0192 0.5284 0.3255 0.076 Uiso 1 1 calc R U
C21 C 0.03340(7) 0.6018(3) 0.40917(14) 0.0573(5) Uani 1 1 d . .
H21A H 0.0306 0.7299 0.4000 0.069 Uiso 1 1 calc R U
N30 N 0.07279(5) 0.1413(2) 0.68892(13) 0.0533(4) Uani 1 1 d . .
O31 O 0.07718(5) 0.06596(19) 0.61321(10) 0.0583(4) Uani 1 1 d . .
O32 O 0.09281(6) 0.2890(2) 0.70706(13) 0.0697(5) Uani 1 1 d . .
O33 O 0.04925(6) 0.0677(3) 0.73927(13) 0.0846(5) Uani 1 1 d . .

loop_
_atom_site_aniso_label
_atom_site_aniso_U_11
_atom_site_aniso_U_22
_atom_site_aniso_U_33
_atom_site_aniso_U_23
_atom_site_aniso_U_13
_atom_site_aniso_U_12
Cu1 0.04545(16) 0.03268(13) 0.05555(16) 0.00021(9) 0.00093(11) -0.00189(9)
O1 0.0516(8) 0.0350(6) 0.0663(8) 0.0088(6) 0.0032(6) 0.0004(6)
C2 0.0529(11) 0.0365(9) 0.0373(9) 0.0023(7) 0.0070(8) 0.0054(8)
C3 0.0664(13) 0.0371(9) 0.0479(10) 0.0081(7) 0.0062(9) 0.0079(9)
C4 0.0696(14) 0.0446(10) 0.0416(10) 0.0065(8) 0.0013(9) 0.0198(10)
C5 0.0540(11) 0.0494(11) 0.0351(9) -0.0003(7) 0.0049(8) 0.0152(9)
C6 0.0616(13) 0.0651(14) 0.0476(11) -0.0011(9) -0.0017(9) 0.0236(11)
C7 0.0462(12) 0.0829(17) 0.0647(14) -0.0052(12) -0.0047(10) 0.0106(12)
C8 0.0501(12) 0.0651(14) 0.0685(14) 0.0011(11) 0.0029(10) -0.0028(11)
C9 0.0490(11) 0.0508(11) 0.0544(11) 0.0038(9) 0.0031(9) 0.0050(9)
C10 0.0493(11) 0.0430(9) 0.0315(8) -0.0016(7) 0.0064(7) 0.0073(8)
C11 0.0458(10) 0.0360(9) 0.0333(8) 0.0003(6) 0.0050(7) 0.0062(7)
C12 0.0464(10) 0.0320(8) 0.0427(9) -0.0010(7) 0.0066(8) 0.0008(7)
N13 0.0443(8) 0.0293(7) 0.0485(8) -0.0001(6) 0.0018(6) 0.0034(6)
C14 0.0490(11) 0.0295(8) 0.0643(12) 0.0040(8) -0.0018(9) 0.0020(8)
C15 0.0542(12) 0.0339(9) 0.0682(13) -0.0083(8) 0.0018(10) 0.0084(9)
C16 0.0440(10) 0.0437(10) 0.0493(10) -0.0045(8) 0.0077(8) 0.0074(8)
N17 0.0435(9) 0.0408(8) 0.0539(9) -0.0073(7) 0.0019(7) 0.0024(7)
C18 0.0505(12) 0.0499(12) 0.0656(13) -0.0116(9) -0.0001(10) -0.0008(9)
C19 0.0498(13) 0.0746(15) 0.0592(13) -0.0150(11) -0.0019(10) -0.0010(11)
C20 0.0493(12) 0.0823(17) 0.0553(12) -0.0023(11) -0.0035(10) 0.0110(11)
C21 0.0529(12) 0.0556(12) 0.0634(13) 0.0034(10) 0.0061(10) 0.0136(10)
N30 0.0397(9) 0.0442(9) 0.0762(12) -0.0021(8) 0.0070(8) -0.0007(7)
O31 0.0612(9) 0.0456(8) 0.0685(9) -0.0063(6) 0.0096(7) -0.0114(7)
O32 0.0655(10) 0.0548(9) 0.0888(12) -0.0196(8) 0.0083(9) -0.0180(8)
O33 0.0722(11) 0.0851(12) 0.1036(13) -0.0109(10) 0.0416(10) -0.0221(10)

loop_
_atom_type_symbol
_atom_type_description
_atom_type_scat_dispersion_real
_atom_type_scat_dispersion_imag
_atom_type_scat_source
C C 0.0033 0.0016 'International Tables Vol C Tables 4.2.6.8 and 6.1.1.4'
H H 0.0000 0.0000 'International Tables Vol C Tables 4.2.6.8 and 6.1.1.4'
N N 0.0061 0.0033 'International Tables Vol C Tables 4.2.6.8 and 6.1.1.4'
O O 0.0106 0.0060 'International Tables Vol C Tables 4.2.6.8 and 6.1.1.4'
Cu Cu 0.3201 1.2651 'International Tables Vol C Tables 4.2.6.8 and 6.1.1.4'

loop_
_geom_angle_atom_site_label_1
_geom_angle_atom_site_label_2
_geom_angle_atom_site_label_3
_geom_angle
O1 Cu1 N13 93.94(6)
O1 Cu1 N17 156.91(6)
N13 Cu1 N17 96.16(6)
O1 Cu1 O31 87.64(6)
N13 Cu1 O31 163.58(6)
N17 Cu1 O31 88.47(6)
C2 O1 Cu1 128.15(11)
O1 C2 C11 125.03(16)
O1 C2 C3 116.64(17)
C11 C2 C3 118.32(18)
C4 C3 C2 121.78(19)
C4 C3 H3A 119.1
C2 C3 H3A 119.1
C3 C4 C5 121.92(17)
C3 C4 H4A 119.0
C5 C4 H4A 119.0
C6 C5 C10 120.30(19)
C6 C5 C4 120.90(18)
C10 C5 C4 118.80(18)
C7 C6 C5 121.2(2)
C7 C6 H6A 119.4
C5 C6 H6A 119.4
C6 C7 C8 119.3(2)
C6 C7 H7A 120.4
C8 C7 H7A 120.4
C9 C8 C7 120.7(2)
C9 C8 H8A 119.7
C7 C8 H8A 119.7
C8 C9 C10 121.95(19)
C8 C9 H9A 119.0
C10 C9 H9A 119.0
C9 C10 C5 116.54(18)
C9 C10 C11 124.37(16)
C5 C10 C11 119.06(17)
C2 C11 C12 120.62(17)
C2 C11 C10 120.03(15)
C12 C11 C10 119.34(16)
N13 C12 C11 127.97(17)
N13 C12 H12A 116.0
C11 C12 H12A 116.0
C12 N13 C14 116.57(15)
C12 N13 Cu1 123.67(12)
C14 N13 Cu1 119.75(12)
N13 C14 C15 111.70(16)
N13 C14 H14A 109.3
C15 C14 H14A 109.3
N13 C14 H14B 109.3
C15 C14 H14B 109.3
H14A C14 H14B 107.9
C16 C15 C14 113.48(15)
C16 C15 H15A 108.9
C14 C15 H15A 108.9
C16 C15 H15B 108.9
C14 C15 H15B 108.9
H15A C15 H15B 107.7
N17 C16 C21 120.17(18)
N17 C16 C15 116.75(16)
C21 C16 C15 123.08(18)
C18 N17 C16 118.83(17)
C18 N17 Cu1 118.75(14)
C16 N17 Cu1 122.37(13)
N17 C18 C19 123.3(2)
N17 C18 H18A 118.4
C19 C18 H18A 118.4
C18 C19 C20 117.9(2)
C18 C19 H19A 121.1
C20 C19 H19A 121.1
C19 C20 C21 119.9(2)
C19 C20 H20A 120.0
C21 C20 H20A 120.0
C20 C21 C16 119.9(2)
C20 C21 H21A 120.0
C16 C21 H21A 120.0
O33 N30 O32 123.27(19)
O33 N30 O31 119.56(17)
O32 N30 O31 117.17(17)
N30 O31 Cu1 103.35(11)

loop_
_geom_bond_atom_site_label_1
_geom_bond_atom_site_label_2
_geom_bond_distance
Cu1 O1 1.8681(13)
Cu1 N13 1.9361(15)
Cu1 N17 1.9874(16)
Cu1 O31 2.0455(14)
O1 C2 1.297(2)
C2 C11 1.411(2)
C2 C3 1.433(2)
C3 C4 1.341(3)
C3 H3A 0.9300
C4 C5 1.424(3)
C4 H4A 0.9300
C5 C6 1.411(3)
C5 C10 1.419(2)
C6 C7 1.360(3)
C6 H6A 0.9300
C7 C8 1.394(3)
C7 H7A 0.9300
C8 C9 1.375(3)
C8 H8A 0.9300
C9 C10 1.410(3)
C9 H9A 0.9300
C10 C11 1.453(3)
C11 C12 1.435(2)
C12 N13 1.288(2)
C12 H12A 0.9300
N13 C14 1.480(2)
C14 C15 1.521(3)
C14 H14A 0.9700
C14 H14B 0.9700
C15 C16 1.497(3)
C15 H15A 0.9700
C15 H15B 0.9700
C16 N17 1.349(2)
C16 C21 1.383(3)
N17 C18 1.344(3)
C18 C19 1.367(3)
C18 H18A 0.9300
C19 C20 1.369(3)
C19 H19A 0.9300
C20 C21 1.371(3)
C20 H20A 0.9300
C21 H21A 0.9300
N30 O33 1.221(2)
N30 O32 1.240(2)
N30 O31 1.275(2)

loop_
_geom_torsion_atom_site_label_1
_geom_torsion_atom_site_label_2
_geom_torsion_atom_site_label_3
_geom_torsion_atom_site_label_4
_geom_torsion
N13 Cu1 O1 C2 8.63(15)
N17 Cu1 O1 C2 124.49(18)
O31 Cu1 O1 C2 -155.00(15)
Cu1 O1 C2 C11 -6.5(3)
Cu1 O1 C2 C3 172.64(12)
O1 C2 C3 C4 -176.90(18)
C11 C2 C3 C4 2.3(3)
C2 C3 C4 C5 -0.2(3)
C3 C4 C5 C6 176.85(18)
C3 C4 C5 C10 -2.3(3)
C10 C5 C6 C7 -0.7(3)
C4 C5 C6 C7 -179.90(19)
C5 C6 C7 C8 -0.5(3)
C6 C7 C8 C9 0.8(3)
C7 C8 C9 C10 0.2(3)
C8 C9 C10 C5 -1.3(3)
C8 C9 C10 C11 176.73(19)
C6 C5 C10 C9 1.6(3)
C4 C5 C10 C9 -179.24(17)
C6 C5 C10 C11 -176.57(16)
C4 C5 C10 C11 2.6(2)
O1 C2 C11 C12 -1.3(3)
C3 C2 C11 C12 179.49(16)
O1 C2 C11 C10 177.23(16)
C3 C2 C11 C10 -1.9(2)
C9 C10 C11 C2 -178.49(17)
C5 C10 C11 C2 -0.5(2)
C9 C10 C11 C12 0.1(3)
C5 C10 C11 C12 178.09(15)
C2 C11 C12 N13 4.7(3)
C10 C11 C12 N13 -173.91(17)
C11 C12 N13 C14 -178.71(17)
C11 C12 N13 Cu1 0.1(3)
C12 N13 C14 C15 -153.10(16)
Cu1 N13 C14 C15 28.1(2)
N13 C14 C15 C16 -71.6(2)
C14 C15 C16 N17 57.8(2)
C14 C15 C16 C21 -122.0(2)
C21 C16 N17 C18 0.1(3)
C15 C16 N17 C18 -179.68(18)
C21 C16 N17 Cu1 177.34(14)
C15 C16 N17 Cu1 -2.4(2)
C16 N17 C18 C19 -0.5(3)
Cu1 N17 C18 C19 -177.88(18)
N17 C18 C19 C20 0.2(4)
C18 C19 C20 C21 0.5(3)
C19 C20 C21 C16 -1.0(3)
N17 C16 C21 C20 0.6(3)
C15 C16 C21 C20 -179.59(19)
O33 N30 O31 Cu1 -177.58(16)
O32 N30 O31 Cu1 3.1(2)
